data_1528145
loop_
_publ_author_name
'Troemel, M.'
'Hauck, J.'

_publ_section_title
;
 Zur Kristallstruktur von Na6 Pb O5
;
_journal_name_full 'Zeitschrift fuer Anorganische und Allgemeine Chemie'
_journal_page_first 160
_journal_page_last 167
_journal_volume 368
_journal_year 1969
_chemical_formula_sum 'Na6 O5 Pb'
_chemical_name_systematic 'Na6 Pb O5'
_space_group_IT_number 107
_symmetry_space_group_name_Hall 'I 4 -2'
_symmetry_space_group_name_H-M 'I 4 m m'
_cell_angle_alpha 90
_cell_angle_beta 90
_cell_angle_gamma 90
_cell_formula_units_Z 2
_cell_length_a 7.707
_cell_length_b 7.707
_cell_length_c 5.545
_cell_volume 329.361
_citation_journal_id_ASTM ZAACAB
_cod_data_source_file Troemel_ZAACAB_1969_1244.cif
_cod_data_source_block Na6O5Pb1
_cod_original_cell_volume 329.3611
_cod_original_formula_sum 'Na6 O5 Pb1'
_cod_database_code 1528145

loop_
_symmetry_equiv_pos_as_xyz
x,y,z
-y,x,z
-x,-y,z
y,-x,z
-x,y,z
-y,-x,z
x,-y,z
y,x,z
x+1/2,y+1/2,z+1/2
-y+1/2,x+1/2,z+1/2
-x+1/2,-y+1/2,z+1/2
y+1/2,-x+1/2,z+1/2
-x+1/2,y+1/2,z+1/2
-y+1/2,-x+1/2,z+1/2
x+1/2,-y+1/2,z+1/2
y+1/2,x+1/2,z+1/2

loop_
_atom_site_label
_atom_site_type_symbol
_atom_site_fract_x
_atom_site_fract_y
_atom_site_fract_z
_atom_site_occupancy
_atom_site_U_iso_or_equiv
Na2 Na+1 0.293 0.293 -0.01 1 0.0
O2 O-2 0.272 0 0 1 0.0
O1 O-2 0 0 0.45 1 0.0
Na1 Na+1 0 0.5 0.25 1 0.0
Pb1 Pb+4 0 0 0.06 1 0.0
